data_4349542
loop_
_publ_author_name
'Shi, Chao'
'Han, Xiang-Bin'
'Wang, Ya'
'Zhang, Wen'

_publ_section_title
;
 Tuning dielectric transitions by B&#x2032;-site mixing in hybrid double
 perovskite crystals (CH3NH3)2[K1&#x2212;xRbxCo(CN)6] (x = 0.23--0.62)
;
_journal_issue 12
_journal_name_full 'Inorganic Chemistry Frontiers'
_journal_page_first 1604
_journal_paper_doi 10.1039/C6QI00347H
_journal_volume 3
_journal_year 2016
_chemical_formula_moiety 'C6 Co K0.66 N6 Rb0.34, 2(C H6 N)'
_chemical_formula_sum 'C8 H12 Co K0.66 N8 Rb0.34'
_chemical_formula_weight 334.05
_space_group_crystal_system monoclinic
_space_group_IT_number 15
_space_group_name_Hall '-C 2yc'
_space_group_name_H-M_alt 'C 1 2/c 1'
_atom_sites_solution_hydrogens geom
_audit_creation_method SHELXL-2014/7
_audit_update_record
;
2016-08-24 deposited with the CCDC.
2016-10-13 downloaded from the CCDC.
;
_cell_angle_alpha 90
_cell_angle_beta 108.62(3)
_cell_angle_gamma 90
_cell_formula_units_Z 4
_cell_length_a 13.720(3)
_cell_length_b 7.9003(16)
_cell_length_c 13.729(3)
_cell_measurement_reflns_used 1609
_cell_measurement_temperature 293(2)
_cell_measurement_theta_max 0.486
_cell_measurement_theta_min 0.456
_cell_volume 1410.2(6)
_computing_structure_refinement 'SHELXL-2014/7 (Sheldrick, 2014)'
_diffrn_ambient_temperature 293(2)
_diffrn_measured_fraction_theta_full 0.998
_diffrn_measured_fraction_theta_max 0.981
_diffrn_measurement_device_type 'Rigaku, SCXmini'
_diffrn_measurement_method '\w scans'
_diffrn_radiation_type MoK\a
_diffrn_radiation_wavelength 0.71073
_diffrn_reflns_av_R_equivalents 0.0423
_diffrn_reflns_av_unetI/netI 0.0355
_diffrn_reflns_Laue_measured_fraction_full 0.998
_diffrn_reflns_Laue_measured_fraction_max 0.981
_diffrn_reflns_limit_h_max 17
_diffrn_reflns_limit_h_min -17
_diffrn_reflns_limit_k_max 10
_diffrn_reflns_limit_k_min -10
_diffrn_reflns_limit_l_max 17
_diffrn_reflns_limit_l_min -17
_diffrn_reflns_number 4726
_diffrn_reflns_point_group_measured_fraction_full 0.998
_diffrn_reflns_point_group_measured_fraction_max 0.981
_diffrn_reflns_theta_full 25.242
_diffrn_reflns_theta_max 27.453
_diffrn_reflns_theta_min 3.017
_exptl_absorpt_coefficient_mu 2.574
_exptl_crystal_colour yellow
_exptl_crystal_density_diffrn 1.573
_exptl_crystal_description block
_exptl_crystal_F_000 672.5
_exptl_crystal_size_max 0.32
_exptl_crystal_size_mid 0.30
_exptl_crystal_size_min 0.28
_refine_diff_density_max 0.717
_refine_diff_density_min -2.035
_refine_diff_density_rms 0.163
_refine_ls_extinction_coef 0.021(2)
_refine_ls_extinction_expression Fc^*^=kFc[1+0.001xFc^2^\l^3^/sin(2\q)]^-1/4^
_refine_ls_extinction_method 'SHELXL-2014/7 (Sheldrick 2014'
_refine_ls_goodness_of_fit_ref 1.124
_refine_ls_hydrogen_treatment constr
_refine_ls_matrix_type full
_refine_ls_number_parameters 87
_refine_ls_number_reflns 1578
_refine_ls_number_restraints 0
_refine_ls_restrained_S_all 1.124
_refine_ls_R_factor_all 0.0602
_refine_ls_R_factor_gt 0.0547
_refine_ls_shift/su_max 0.000
_refine_ls_shift/su_mean 0.000
_refine_ls_structure_factor_coef Fsqd
_refine_ls_weighting_details 'w=1/[\s^2^(Fo^2^)+(0.0841P)^2^+11.3268P] where P=(Fo^2^+2Fc^2^)/3'
_refine_ls_weighting_scheme calc
_refine_ls_wR_factor_gt 0.1678
_refine_ls_wR_factor_ref 0.1710
_reflns_Friedel_coverage 0.000
_reflns_number_gt 1448
_reflns_number_total 1609
_reflns_threshold_expression 'I > 2\s(I)'
_cod_data_source_file c6qi00347h2.cif
_cod_data_source_block 3-298K
_cod_original_sg_symbol_H-M 'C 2/c'
_cod_database_code 4349542
_shelx_shelxl_version_number 2014/7
_shelx_space_group_comment
;
The symmetry employed for this shelxl refinement is uniquely defined
by the following loop, which should always be used as a source of
symmetry information in preference to the above space-group names.
They are only intended as comments.
;

loop_
_space_group_symop_operation_xyz
'x, y, z'
'-x, y, -z+1/2'
'x+1/2, y+1/2, z'
'-x+1/2, y+1/2, -z+1/2'
'-x, -y, -z'
'x, -y, z-1/2'
'-x+1/2, -y+1/2, -z'
'x+1/2, -y+1/2, z-1/2'

loop_
_atom_site_label
_atom_site_type_symbol
_atom_site_fract_x
_atom_site_fract_y
_atom_site_fract_z
_atom_site_U_iso_or_equiv
_atom_site_adp_type
_atom_site_occupancy
_atom_site_site_symmetry_order
_atom_site_calc_flag
_atom_site_refinement_flags_posn
_atom_site_refinement_flags_adp
_atom_site_refinement_flags_occupancy
C1 C 0.6861(3) 0.1253(6) 0.8779(3) 0.0262(9) Uani 1 1 d . . .
C2 C 0.8652(3) 0.2914(5) 0.9552(3) 0.0220(8) Uani 1 1 d . . .
C3 C 0.8106(3) 0.0452(6) 1.0653(3) 0.0231(9) Uani 1 1 d . . .
C4 C 0.0979(5) 0.1310(8) 0.1426(5) 0.0489(14) Uani 1 1 d . . .
H4D H 0.1446 0.1055 0.2096 0.073 Uiso 1 1 calc R U .
H4E H 0.0985 0.0402 0.0963 0.073 Uiso 1 1 calc R U .
H4F H 0.0297 0.1442 0.1465 0.073 Uiso 1 1 calc R U .
Co1 Co 0.7500 0.2500 1.0000 0.0164(3) Uani 1 2 d S . P
K1 K 0.5000 -0.21523(17) 0.7500 0.0421(4) Uani 0.66 2 d S T P
N1 N 0.6486(4) 0.0492(6) 0.8049(3) 0.0479(13) Uani 1 1 d . . .
N2 N 0.9351(3) 0.3186(6) 0.9287(3) 0.0325(9) Uani 1 1 d . . .
N3 N 0.8439(3) -0.0811(6) 1.1031(3) 0.0368(10) Uani 1 1 d . . .
N4 N 0.1298(3) 0.2884(6) 0.1049(3) 0.0331(9) Uani 1 1 d . . .
H4A H 0.1333 0.3711 0.1499 0.050 Uiso 1 1 calc R U .
H4B H 0.0841 0.3158 0.0446 0.050 Uiso 1 1 calc R U .
H4C H 0.1913 0.2739 0.0972 0.050 Uiso 1 1 calc R U .
Rb1 Rb 0.5000 -0.21523(17) 0.7500 0.0421(4) Uani 0.34 2 d S T P

loop_
_atom_site_aniso_label
_atom_site_aniso_U_11
_atom_site_aniso_U_22
_atom_site_aniso_U_33
_atom_site_aniso_U_23
_atom_site_aniso_U_13
_atom_site_aniso_U_12
C1 0.028(2) 0.025(2) 0.023(2) 0.0030(17) 0.0049(17) -0.0042(17)
C2 0.026(2) 0.0171(19) 0.0211(19) 0.0018(15) 0.0052(16) 0.0014(15)
C3 0.022(2) 0.023(2) 0.0250(19) 0.0009(16) 0.0087(16) -0.0023(16)
C4 0.065(4) 0.033(3) 0.048(3) 0.004(2) 0.017(3) -0.002(3)
Co1 0.0159(5) 0.0167(5) 0.0155(4) 0.0014(3) 0.0033(3) -0.0016(3)
K1 0.0421(7) 0.0453(8) 0.0378(7) 0.000 0.0114(5) 0.000
N1 0.065(3) 0.042(3) 0.030(2) -0.010(2) 0.006(2) -0.022(2)
N2 0.029(2) 0.035(2) 0.037(2) 0.0040(18) 0.0164(17) -0.0011(17)
N3 0.034(2) 0.032(2) 0.044(2) 0.0120(19) 0.0113(19) 0.0074(18)
N4 0.030(2) 0.037(2) 0.0301(19) -0.0003(17) 0.0064(17) -0.0087(17)
Rb1 0.0421(7) 0.0453(8) 0.0378(7) 0.000 0.0114(5) 0.000

loop_
_atom_type_symbol
_atom_type_description
_atom_type_scat_dispersion_real
_atom_type_scat_dispersion_imag
_atom_type_scat_source
C C 0.0033 0.0016 'International Tables Vol C Tables 4.2.6.8 and 6.1.1.4'
H H 0.0000 0.0000 'International Tables Vol C Tables 4.2.6.8 and 6.1.1.4'
N N 0.0061 0.0033 'International Tables Vol C Tables 4.2.6.8 and 6.1.1.4'
K K 0.2009 0.2494 'International Tables Vol C Tables 4.2.6.8 and 6.1.1.4'
Co Co 0.3494 0.9721 'International Tables Vol C Tables 4.2.6.8 and 6.1.1.4'
Rb Rb -0.9393 2.9676 'International Tables Vol C Tables 4.2.6.8 and 6.1.1.4'

loop_
_geom_angle_atom_site_label_1
_geom_angle_atom_site_label_2
_geom_angle_atom_site_label_3
_geom_angle
_geom_angle_site_symmetry_1
_geom_angle_site_symmetry_3
N1 C1 Co1 179.3(5) . .
N2 C2 Co1 179.0(4) . .
N3 C3 Co1 177.6(4) . .
N4 C4 H4D 109.5 . .
N4 C4 H4E 109.5 . .
H4D C4 H4E 109.5 . .
N4 C4 H4F 109.5 . .
H4D C4 H4F 109.5 . .
H4E C4 H4F 109.5 . .
C2 Co1 C2 180.0(2) 7_657 .
C2 Co1 C1 89.97(19) 7_657 .
C2 Co1 C1 90.03(19) . .
C2 Co1 C1 90.03(19) 7_657 7_657
C2 Co1 C1 89.97(19) . 7_657
C1 Co1 C1 180.0 . 7_657
C2 Co1 C3 89.12(18) 7_657 .
C2 Co1 C3 90.88(17) . .
C1 Co1 C3 89.08(18) . .
C1 Co1 C3 90.92(18) 7_657 .
C2 Co1 C3 90.88(17) 7_657 7_657
C2 Co1 C3 89.12(18) . 7_657
C1 Co1 C3 90.92(18) . 7_657
C1 Co1 C3 89.08(18) 7_657 7_657
C3 Co1 C3 180.0 . 7_657
N1 K1 N1 85.6(2) . 2_656
N1 K1 N2 95.56(14) . 3_445
N1 K1 N2 76.53(13) 2_656 3_445
N1 K1 N2 76.53(13) . 4_646
N1 K1 N2 95.56(14) 2_656 4_646
N2 K1 N2 169.35(19) 3_445 4_646
N1 K1 N3 153.43(13) . 8_445
N1 K1 N3 85.18(14) 2_656 8_445
N2 K1 N3 106.41(13) 3_445 8_445
N2 K1 N3 79.63(13) 4_646 8_445
N1 K1 N3 85.18(14) . 7_647
N1 K1 N3 153.43(13) 2_656 7_647
N2 K1 N3 79.63(12) 3_445 7_647
N2 K1 N3 106.41(13) 4_646 7_647
N3 K1 N3 112.95(19) 8_445 7_647
C1 N1 K1 134.6(4) . .
C2 N2 Rb1 140.3(4) . 3
C2 N2 K1 140.3(4) . 3
Rb1 N2 K1 0.0 3 3
C3 N3 Rb1 152.9(4) . 7_647
C3 N3 K1 152.9(4) . 7_647
Rb1 N3 K1 0.0 7_647 7_647
C4 N4 H4A 109.5 . .
C4 N4 H4B 109.5 . .
H4A N4 H4B 109.5 . .
C4 N4 H4C 109.5 . .
H4A N4 H4C 109.5 . .
H4B N4 H4C 109.5 . .

loop_
_geom_bond_atom_site_label_1
_geom_bond_atom_site_label_2
_geom_bond_distance
_geom_bond_site_symmetry_2
C1 N1 1.141(6) .
C1 Co1 1.900(4) .
C2 N2 1.148(6) .
C2 Co1 1.899(4) .
C3 N3 1.150(6) .
C3 Co1 1.907(4) .
C4 N4 1.467(7) .
C4 H4D 0.9600 .
C4 H4E 0.9600 .
C4 H4F 0.9600 .
Co1 C2 1.899(4) 7_657
Co1 C1 1.900(4) 7_657
Co1 C3 1.907(4) 7_657
K1 N1 2.847(5) .
K1 N1 2.847(5) 2_656
K1 N2 2.878(4) 3_445
K1 N2 2.878(4) 4_646
K1 N3 2.913(4) 8_445
K1 N3 2.913(4) 7_647
N2 Rb1 2.878(4) 3
N2 K1 2.878(4) 3
N3 Rb1 2.913(4) 7_647
N3 K1 2.913(4) 7_647
N4 H4A 0.8900 .
N4 H4B 0.8900 .
N4 H4C 0.8900 .
